data_7154607
loop_
_publ_author_name
'Lopes, Susana M. M.'
'Correia, C\'atia F O'
'Nunes, Sandra C. C.'
'Pereira, Nelson A. M.'
'Ferreira, Ana R. F.'
'Sousa, Emanuel P.'
'Gomes, Clara S. B.'
'Salvador, Jorge A. R.'
'Pais, Alberto A. C. C.'
'Pinho E Melo, Teresa M V D'

_publ_section_title
;
 Synthesis of chiral hexacyclic steroids via [8\p + 2\p] cycloaddition of
 diazafulvenium methides.
;
_journal_issue 34
_journal_name_full 'Organic &amp; biomolecular chemistry'
_journal_page_first 9127
_journal_page_last 9139
_journal_paper_doi 10.1039/c5ob01110h
_journal_volume 13
_journal_year 2015
_chemical_formula_moiety 'C26 H23 N3 O6'
_chemical_formula_sum 'C26 H23 N3 O6'
_chemical_formula_weight 473.47
_chemical_name_systematic
;
(4aR,7aR,8aR)-Dimethyl 8-benzyl-5,7-dioxo-6-phenyl-4a,5,6,7,7a,8-hexahydro-1H,3H-pyrazolo[1,5-a]pyrrolo[3,4-d]pyridine-2,3-dicarboxylate
;
_space_group_crystal_system triclinic
_space_group_IT_number 2
_space_group_name_Hall '-P 1'
_space_group_name_H-M_alt 'P -1'
_symmetry_cell_setting triclinic
_symmetry_Int_Tables_number 2
_symmetry_space_group_name_Hall '-P 1'
_symmetry_space_group_name_H-M 'P -1'
_atom_sites_solution_hydrogens geom
_audit_creation_method SHELXL-2014/7
_audit_update_record
;
2015-06-03 deposited with the CCDC.
2015-07-20 downloaded from the CCDC.
;
_cell_angle_alpha 98.060(6)
_cell_angle_beta 99.289(7)
_cell_angle_gamma 115.517(6)
_cell_formula_units_Z 4
_cell_length_a 12.8055(17)
_cell_length_b 14.5445(19)
_cell_length_c 14.594(2)
_cell_measurement_reflns_used 1801
_cell_measurement_temperature 150(2)
_cell_measurement_theta_max 20.23
_cell_measurement_theta_min 2.40
_cell_volume 2352.7(6)
_computing_cell_refinement 'Bruker SAINT'
_computing_data_collection 'Bruker APEX2'
_computing_data_reduction 'Bruker SAINT'
_computing_molecular_graphics ORTEP
_computing_publication_material enCIFer
_computing_structure_refinement 'SHELXL-2014/7 (Sheldrick, 2014)'
_computing_structure_solution SIR2014
_diffrn_ambient_temperature 150(2)
_diffrn_measured_fraction_theta_full 0.998
_diffrn_measured_fraction_theta_max 0.990
_diffrn_measurement_device_type 'Bruker APEX-II CCD'
_diffrn_measurement_method '\f and \w scans'
_diffrn_radiation_probe x-ray
_diffrn_radiation_type MoK\a
_diffrn_radiation_wavelength 0.71073
_diffrn_reflns_av_R_equivalents 0.1036
_diffrn_reflns_av_unetI/netI 0.1663
_diffrn_reflns_laue_measured_fraction_full 0.998
_diffrn_reflns_laue_measured_fraction_max 0.990
_diffrn_reflns_limit_h_max 15
_diffrn_reflns_limit_h_min -11
_diffrn_reflns_limit_k_max 16
_diffrn_reflns_limit_k_min -17
_diffrn_reflns_limit_l_max 17
_diffrn_reflns_limit_l_min -17
_diffrn_reflns_number 25820
_diffrn_reflns_point_group_measured_fraction_full 0.998
_diffrn_reflns_point_group_measured_fraction_max 0.990
_diffrn_reflns_theta_full 25.242
_diffrn_reflns_theta_max 25.909
_diffrn_reflns_theta_min 1.596
_diffrn_source 'sealed tube'
_exptl_absorpt_coefficient_mu 0.096
_exptl_absorpt_correction_T_max 0.990
_exptl_absorpt_correction_T_min 0.962
_exptl_absorpt_correction_type multi-scan
_exptl_absorpt_process_details 'SADABS (Sheldrick, 1996)'
_exptl_crystal_colour Colourless
_exptl_crystal_density_diffrn 1.337
_exptl_crystal_description Plate
_exptl_crystal_F_000 992
_exptl_crystal_size_max 0.400
_exptl_crystal_size_mid 0.200
_exptl_crystal_size_min 0.100
_refine_diff_density_max 0.377
_refine_diff_density_min -0.321
_refine_diff_density_rms 0.063
_refine_ls_extinction_method none
_refine_ls_goodness_of_fit_ref 0.872
_refine_ls_hydrogen_treatment constr
_refine_ls_matrix_type full
_refine_ls_number_parameters 635
_refine_ls_number_reflns 9063
_refine_ls_number_restraints 0
_refine_ls_restrained_S_all 0.872
_refine_ls_R_factor_all 0.1744
_refine_ls_R_factor_gt 0.0614
_refine_ls_shift/su_max 0.000
_refine_ls_shift/su_mean 0.000
_refine_ls_structure_factor_coef Fsqd
_refine_ls_weighting_details 'w=1/[\s^2^(Fo^2^)+(0.0645P)^2^] where P=(Fo^2^+2Fc^2^)/3'
_refine_ls_weighting_scheme calc
_refine_ls_wR_factor_gt 0.1206
_refine_ls_wR_factor_ref 0.1581
_reflns_Friedel_coverage 0.000
_reflns_number_gt 4179
_reflns_number_total 9063
_reflns_threshold_expression 'I > 2\s(I)'
_cod_data_source_file c5ob01110h2.cif
_cod_data_source_block 41
_cod_depositor_comments 'Adding full bibliography for 7154606--7154607.cif.'
_cod_original_cell_volume 2352.8(6)
_cod_database_code 7154607
_shelx_shelxl_version_number 2014/7
_shelx_space_group_comment
;
The symmetry employed for this shelxl refinement is uniquely defined
by the following loop, which should always be used as a source of
symmetry information in preference to the above space-group names.
They are only intended as comments.
;
_shelx_estimated_absorpt_t_min 0.962
_shelx_estimated_absorpt_t_max 0.990

loop_
_space_group_symop_operation_xyz
'x, y, z'
'-x, -y, -z'

loop_
_atom_site_label
_atom_site_type_symbol
_atom_site_fract_x
_atom_site_fract_y
_atom_site_fract_z
_atom_site_U_iso_or_equiv
_atom_site_adp_type
_atom_site_occupancy
_atom_site_site_symmetry_order
_atom_site_calc_flag
_atom_site_refinement_flags_posn
_atom_site_refinement_flags_adp
O1 O -0.0963(2) 0.2028(2) 0.44974(17) 0.0429(7) Uani 1 1 d . .
O2 O 0.0567(2) 0.29517(19) 0.57804(17) 0.0366(7) Uani 1 1 d . .
O3 O 0.0512(2) 0.12118(19) 0.66493(16) 0.0330(6) Uani 1 1 d . .
O4 O 0.1968(2) 0.07592(19) 0.65825(16) 0.0334(6) Uani 1 1 d . .
O5 O 0.4895(2) 0.16954(19) 0.57363(17) 0.0391(7) Uani 1 1 d . .
O6 O 0.4054(2) 0.28007(19) 0.30815(17) 0.0360(7) Uani 1 1 d . .
N1 N 0.0852(2) 0.1603(2) 0.38275(19) 0.0247(7) Uani 1 1 d . .
N6 N 0.4644(2) 0.2484(2) 0.45202(19) 0.0246(7) Uani 1 1 d . .
N9 N 0.1496(2) 0.1068(2) 0.38148(18) 0.0223(7) Uani 1 1 d . .
C2 C 0.0704(3) 0.1694(2) 0.4711(2) 0.0227(8) Uani 1 1 d . .
C3 C 0.1246(3) 0.1221(3) 0.5259(2) 0.0225(8) Uani 1 1 d . .
C3A C 0.1734(3) 0.0806(2) 0.4641(2) 0.0213(8) Uani 1 1 d . .
C4 C 0.2374(3) 0.0162(3) 0.4657(2) 0.0221(8) Uani 1 1 d . .
H4A H 0.1831 -0.0562 0.4277 0.026 Uiso 1 1 calc R U
H4B H 0.2646 0.0132 0.5321 0.026 Uiso 1 1 calc R U
C4A C 0.3450(3) 0.0660(3) 0.4233(2) 0.0229(8) Uani 1 1 d . .
H40A H 0.3768 0.0150 0.4092 0.027 Uiso 1 1 calc R U
C5 C 0.4413(3) 0.1639(3) 0.4932(3) 0.0267(9) Uani 1 1 d . .
C7 C 0.3970(3) 0.2190(3) 0.3572(2) 0.0251(8) Uani 1 1 d . .
C7A C 0.3177(3) 0.1025(2) 0.3316(2) 0.0213(8) Uani 1 1 d . .
H7A H 0.3414 0.0695 0.2795 0.026 Uiso 1 1 calc R U
C8 C 0.1845(3) 0.0731(3) 0.2980(2) 0.0247(8) Uani 1 1 d . .
H8 H 0.1392 -0.0052 0.2790 0.030 Uiso 1 1 calc R U
C10 C 0.1490(3) 0.1134(3) 0.2134(2) 0.0283(9) Uani 1 1 d . .
H10A H 0.0627 0.0931 0.2014 0.034 Uiso 1 1 calc R U
H10B H 0.1937 0.1909 0.2293 0.034 Uiso 1 1 calc R U
C11 C 0.0003(3) 0.2232(3) 0.4963(2) 0.0265(8) Uani 1 1 d . .
C12 C -0.0108(4) 0.3437(3) 0.6144(3) 0.0552(13) Uani 1 1 d . .
H12A H -0.0307 0.3803 0.5685 0.083 Uiso 1 1 calc R U
H12B H 0.0372 0.3940 0.6755 0.083 Uiso 1 1 calc R U
H12C H -0.0844 0.2897 0.6238 0.083 Uiso 1 1 calc R U
C13 C 0.1180(3) 0.1079(3) 0.6226(2) 0.0251(8) Uani 1 1 d . .
C14 C 0.1896(3) 0.0472(3) 0.7485(2) 0.0381(10) Uani 1 1 d . .
H14A H 0.1990 0.1065 0.7964 0.057 Uiso 1 1 calc R U
H14B H 0.2532 0.0286 0.7692 0.057 Uiso 1 1 calc R U
H14C H 0.1118 -0.0131 0.7413 0.057 Uiso 1 1 calc R U
C15 C 0.5462(3) 0.3537(3) 0.5026(2) 0.0282(9) Uani 1 1 d . .
C16 C 0.6500(4) 0.4053(3) 0.4769(3) 0.0494(11) Uani 1 1 d . .
H16 H 0.6685 0.3716 0.4261 0.059 Uiso 1 1 calc R U
C17 C 0.7289(4) 0.5086(3) 0.5260(3) 0.0653(14) Uani 1 1 d . .
H17 H 0.8012 0.5462 0.5084 0.078 Uiso 1 1 calc R U
C18 C 0.7009(4) 0.5554(3) 0.6003(3) 0.0519(12) Uani 1 1 d . .
H18 H 0.7550 0.6252 0.6349 0.062 Uiso 1 1 calc R U
C19 C 0.5968(4) 0.5026(3) 0.6245(3) 0.0392(10) Uani 1 1 d . .
H19 H 0.5781 0.5356 0.6757 0.047 Uiso 1 1 calc R U
C20 C 0.5184(3) 0.4016(3) 0.5754(2) 0.0331(9) Uani 1 1 d . .
H20 H 0.4450 0.3651 0.5918 0.040 Uiso 1 1 calc R U
C21 C 0.1741(3) 0.0702(3) 0.1242(2) 0.0285(9) Uani 1 1 d . .
C22 C 0.2556(3) 0.1342(3) 0.0822(2) 0.0363(10) Uani 1 1 d . .
H22 H 0.2977 0.2074 0.1097 0.044 Uiso 1 1 calc R U
C23 C 0.2779(4) 0.0942(4) 0.0006(3) 0.0510(12) Uani 1 1 d . .
H23 H 0.3338 0.1403 -0.0283 0.061 Uiso 1 1 calc R U
C24 C 0.2200(5) -0.0116(4) -0.0392(3) 0.0631(15) Uani 1 1 d . .
H24 H 0.2371 -0.0393 -0.0944 0.076 Uiso 1 1 calc R U
C25 C 0.1386(6) -0.0757(4) 0.0010(3) 0.084(2) Uani 1 1 d . .
H25 H 0.0970 -0.1489 -0.0268 0.101 Uiso 1 1 calc R U
C26 C 0.1149(5) -0.0354(3) 0.0828(3) 0.0658(15) Uani 1 1 d . .
H26 H 0.0571 -0.0815 0.1103 0.079 Uiso 1 1 calc R U
O1' O 0.8852(3) 0.4226(2) 1.23232(17) 0.0452(8) Uani 1 1 d . .
O2' O 0.9123(2) 0.2898(2) 1.16672(16) 0.0384(7) Uani 1 1 d . .
O3' O 1.0953(2) 0.37581(19) 1.06290(17) 0.0364(7) Uani 1 1 d . .
O4' O 1.0180(2) 0.30619(19) 0.90550(17) 0.0371(7) Uani 1 1 d . .
O5' O 0.7308(2) 0.1474(2) 0.70190(19) 0.0437(7) Uani 1 1 d . .
O6' O 0.4620(2) 0.18676(18) 0.84820(19) 0.0383(7) Uani 1 1 d . .
N1' N 0.7662(2) 0.3958(2) 1.03659(18) 0.0247(7) Uani 1 1 d . .
N6' N 0.5841(2) 0.1441(2) 0.77469(19) 0.0244(7) Uani 1 1 d . .
N9' N 0.7590(2) 0.3934(2) 0.94315(18) 0.0230(7) Uani 1 1 d . .
C2' C 0.8580(3) 0.3775(3) 1.0639(2) 0.0243(8) Uani 1 1 d . .
C3' C 0.9090(3) 0.3630(3) 0.9886(2) 0.0240(8) Uani 1 1 d . .
C3A' C 0.8414(3) 0.3748(3) 0.9108(2) 0.0233(8) Uani 1 1 d . .
C4' C 0.8403(3) 0.3741(3) 0.8086(2) 0.0261(8) Uani 1 1 d . .
H4'1 H 0.8930 0.3456 0.7888 0.031 Uiso 1 1 calc R U
H4'2 H 0.8706 0.4465 0.7996 0.031 Uiso 1 1 calc R U
C4A' C 0.7114(3) 0.3057(3) 0.7468(2) 0.0240(8) Uani 1 1 d . .
H4A' H 0.7053 0.3218 0.6824 0.029 Uiso 1 1 calc R U
C5' C 0.6802(3) 0.1908(3) 0.7359(2) 0.0298(9) Uani 1 1 d . .
C7' C 0.5440(3) 0.2134(3) 0.8108(2) 0.0265(8) Uani 1 1 d . .
C7A' C 0.6158(3) 0.3184(3) 0.7911(2) 0.0236(8) Uani 1 1 d . .
H7A' H 0.5627 0.3314 0.7421 0.028 Uiso 1 1 calc R U
C8' C 0.6678(3) 0.4088(3) 0.8799(2) 0.0237(8) Uani 1 1 d . .
H8' H 0.7106 0.4752 0.8594 0.028 Uiso 1 1 calc R U
C10' C 0.5813(3) 0.4223(3) 0.9325(2) 0.0269(9) Uani 1 1 d . .
H10C H 0.6262 0.4781 0.9918 0.032 Uiso 1 1 calc R U
H10D H 0.5339 0.3563 0.9506 0.032 Uiso 1 1 calc R U
C11' C 0.8867(3) 0.3680(3) 1.1636(2) 0.0270(9) Uani 1 1 d . .
C12' C 0.9497(4) 0.2764(3) 1.2600(3) 0.0521(12) Uani 1 1 d . .
H12D H 1.0114 0.3440 1.3008 0.078 Uiso 1 1 calc R U
H12E H 0.9823 0.2265 1.2547 0.078 Uiso 1 1 calc R U
H12F H 0.8811 0.2495 1.2882 0.078 Uiso 1 1 calc R U
C13' C 1.0170(3) 0.3505(3) 0.9918(3) 0.0286(9) Uani 1 1 d . .
C14' C 1.1248(4) 0.2973(4) 0.9004(3) 0.0578(13) Uani 1 1 d . .
H14D H 1.1924 0.3675 0.9129 0.087 Uiso 1 1 calc R U
H14E H 1.1141 0.2577 0.8365 0.087 Uiso 1 1 calc R U
H14F H 1.1404 0.2607 0.9481 0.087 Uiso 1 1 calc R U
C15' C 0.4977(3) 0.4508(3) 0.8709(2) 0.0249(8) Uani 1 1 d . .
C16' C 0.5289(3) 0.5547(3) 0.8753(2) 0.0310(9) Uani 1 1 d . .
H16' H 0.6029 0.6074 0.9160 0.037 Uiso 1 1 calc R U
C17' C 0.4541(4) 0.5837(3) 0.8213(3) 0.0384(10) Uani 1 1 d . .
H17' H 0.4764 0.6559 0.8261 0.046 Uiso 1 1 calc R U
C18' C 0.3482(4) 0.5090(3) 0.7609(3) 0.0413(11) Uani 1 1 d . .
H18' H 0.2969 0.5288 0.7236 0.050 Uiso 1 1 calc R U
C19' C 0.3172(4) 0.4049(3) 0.7550(3) 0.0426(11) Uani 1 1 d . .
H19' H 0.2443 0.3523 0.7129 0.051 Uiso 1 1 calc R U
C20' C 0.3919(3) 0.3764(3) 0.8104(3) 0.0352(10) Uani 1 1 d . .
H20' H 0.3694 0.3042 0.8061 0.042 Uiso 1 1 calc R U
C21' C 0.5208(3) 0.0339(3) 0.7703(3) 0.0285(9) Uani 1 1 d . .
C22' C 0.5362(4) -0.0036(3) 0.8496(3) 0.0415(10) Uani 1 1 d . .
H22' H 0.5915 0.0420 0.9077 0.050 Uiso 1 1 calc R U
C23' C 0.4684(4) -0.1106(3) 0.8431(3) 0.0476(11) Uani 1 1 d . .
H23' H 0.4779 -0.1383 0.8972 0.057 Uiso 1 1 calc R U
C24' C 0.3887(4) -0.1757(3) 0.7596(3) 0.0486(12) Uani 1 1 d . .
H24' H 0.3423 -0.2481 0.7563 0.058 Uiso 1 1 calc R U
C25' C 0.3754(3) -0.1371(3) 0.6804(3) 0.0428(11) Uani 1 1 d . .
H25' H 0.3212 -0.1829 0.6221 0.051 Uiso 1 1 calc R U
C26' C 0.4407(3) -0.0316(3) 0.6857(3) 0.0321(9) Uani 1 1 d . .
H26' H 0.4306 -0.0042 0.6315 0.039 Uiso 1 1 calc R U

loop_
_atom_site_aniso_label
_atom_site_aniso_U_11
_atom_site_aniso_U_22
_atom_site_aniso_U_33
_atom_site_aniso_U_23
_atom_site_aniso_U_13
_atom_site_aniso_U_12
O1 0.0387(17) 0.0650(19) 0.0339(15) 0.0038(14) 0.0041(13) 0.0360(16)
O2 0.0341(15) 0.0374(15) 0.0366(16) -0.0069(13) 0.0113(12) 0.0188(13)
O3 0.0332(15) 0.0423(16) 0.0236(14) 0.0042(12) 0.0137(12) 0.0163(13)
O4 0.0391(16) 0.0532(17) 0.0196(13) 0.0175(12) 0.0143(11) 0.0267(14)
O5 0.0427(17) 0.0338(15) 0.0280(15) 0.0086(12) -0.0021(13) 0.0096(13)
O6 0.0443(17) 0.0316(15) 0.0268(14) 0.0119(13) 0.0094(12) 0.0112(13)
N1 0.0243(16) 0.0318(17) 0.0207(16) 0.0034(13) 0.0076(13) 0.0154(14)
N6 0.0283(17) 0.0200(16) 0.0223(16) 0.0045(13) 0.0073(13) 0.0081(14)
N9 0.0245(16) 0.0260(16) 0.0189(16) 0.0040(13) 0.0086(12) 0.0131(14)
C2 0.0214(19) 0.0228(19) 0.0199(19) 0.0019(15) 0.0045(15) 0.0079(16)
C3 0.024(2) 0.0265(19) 0.0147(18) 0.0028(15) 0.0068(15) 0.0096(16)
C3A 0.0228(19) 0.0241(19) 0.0134(18) 0.0059(15) 0.0062(14) 0.0067(16)
C4 0.025(2) 0.0224(19) 0.0216(19) 0.0033(15) 0.0103(15) 0.0132(16)
C4A 0.0236(19) 0.0214(19) 0.0242(19) 0.0037(15) 0.0090(15) 0.0103(16)
C5 0.026(2) 0.025(2) 0.026(2) 0.0020(17) 0.0059(17) 0.0103(17)
C7 0.030(2) 0.032(2) 0.0183(19) 0.0038(17) 0.0110(16) 0.0174(18)
C7A 0.028(2) 0.0204(18) 0.0169(18) 0.0015(15) 0.0096(15) 0.0113(16)
C8 0.029(2) 0.030(2) 0.0166(18) 0.0012(15) 0.0084(15) 0.0151(17)
C10 0.033(2) 0.034(2) 0.0170(19) 0.0032(16) 0.0072(16) 0.0148(18)
C11 0.032(2) 0.026(2) 0.022(2) 0.0076(17) 0.0131(17) 0.0104(18)
C12 0.061(3) 0.054(3) 0.062(3) -0.006(2) 0.032(2) 0.037(3)
C13 0.020(2) 0.0200(19) 0.023(2) -0.0004(16) 0.0030(16) 0.0007(16)
C14 0.040(2) 0.050(3) 0.021(2) 0.0155(18) 0.0097(17) 0.015(2)
C15 0.031(2) 0.022(2) 0.025(2) 0.0008(16) 0.0079(17) 0.0077(18)
C16 0.043(3) 0.036(3) 0.054(3) -0.004(2) 0.024(2) 0.005(2)
C17 0.044(3) 0.040(3) 0.079(4) -0.005(3) 0.023(3) -0.006(2)
C18 0.052(3) 0.034(3) 0.050(3) -0.006(2) 0.008(2) 0.008(2)
C19 0.056(3) 0.032(2) 0.026(2) -0.0024(18) 0.006(2) 0.021(2)
C20 0.038(2) 0.027(2) 0.032(2) 0.0034(18) 0.0070(18) 0.0149(19)
C21 0.035(2) 0.031(2) 0.0170(19) 0.0019(16) 0.0049(16) 0.0149(19)
C22 0.040(2) 0.046(3) 0.018(2) 0.0062(18) 0.0073(18) 0.016(2)
C23 0.044(3) 0.091(4) 0.027(2) 0.022(3) 0.018(2) 0.034(3)
C24 0.119(5) 0.097(4) 0.018(2) 0.019(3) 0.031(3) 0.085(4)
C25 0.185(7) 0.048(3) 0.028(3) 0.007(2) 0.035(3) 0.059(4)
C26 0.116(4) 0.033(3) 0.034(3) 0.008(2) 0.034(3) 0.015(3)
O1' 0.071(2) 0.0508(18) 0.0227(15) -0.0010(13) 0.0097(14) 0.0401(16)
O2' 0.0588(18) 0.0459(17) 0.0262(15) 0.0119(12) 0.0104(13) 0.0374(15)
O3' 0.0252(15) 0.0385(16) 0.0365(16) -0.0029(12) -0.0015(13) 0.0135(13)
O4' 0.0301(15) 0.0452(16) 0.0374(16) -0.0039(13) 0.0115(12) 0.0217(13)
O5' 0.0380(16) 0.0335(16) 0.0574(18) -0.0046(13) 0.0220(14) 0.0158(14)
O6' 0.0341(16) 0.0276(15) 0.0566(18) 0.0100(13) 0.0237(14) 0.0132(13)
N1' 0.0291(17) 0.0269(17) 0.0171(16) 0.0013(13) 0.0034(13) 0.0142(14)
N6' 0.0213(16) 0.0223(16) 0.0271(17) -0.0003(13) 0.0073(13) 0.0093(14)
N9' 0.0268(17) 0.0254(16) 0.0172(16) 0.0036(12) 0.0058(13) 0.0128(14)
C2' 0.028(2) 0.0221(19) 0.023(2) 0.0007(16) 0.0070(16) 0.0133(17)
C3' 0.024(2) 0.0241(19) 0.0202(19) -0.0001(15) 0.0041(15) 0.0097(16)
C3A' 0.0216(19) 0.0226(19) 0.024(2) 0.0006(15) 0.0082(15) 0.0094(16)
C4' 0.027(2) 0.023(2) 0.026(2) 0.0035(16) 0.0109(16) 0.0095(17)
C4A' 0.028(2) 0.027(2) 0.0161(18) -0.0004(15) 0.0072(15) 0.0133(17)
C5' 0.028(2) 0.026(2) 0.028(2) -0.0036(17) 0.0044(17) 0.0090(18)
C7' 0.025(2) 0.031(2) 0.021(2) 0.0016(16) 0.0035(16) 0.0130(18)
C7A' 0.026(2) 0.0233(19) 0.0214(19) 0.0035(15) 0.0056(15) 0.0124(17)
C8' 0.028(2) 0.026(2) 0.0183(18) 0.0033(15) 0.0055(15) 0.0139(17)
C10' 0.029(2) 0.032(2) 0.024(2) 0.0035(16) 0.0078(16) 0.0183(18)
C11' 0.024(2) 0.029(2) 0.028(2) 0.0039(18) 0.0063(16) 0.0131(18)
C12' 0.067(3) 0.072(3) 0.037(3) 0.021(2) 0.011(2) 0.048(3)
C13' 0.030(2) 0.0188(19) 0.035(2) -0.0014(17) 0.0105(18) 0.0104(17)
C14' 0.032(3) 0.076(3) 0.067(3) -0.007(3) 0.019(2) 0.032(3)
C15' 0.026(2) 0.033(2) 0.024(2) 0.0076(17) 0.0135(16) 0.0182(18)
C16' 0.030(2) 0.037(2) 0.033(2) 0.0082(18) 0.0121(17) 0.0198(19)
C17' 0.048(3) 0.040(2) 0.040(2) 0.016(2) 0.023(2) 0.027(2)
C18' 0.039(3) 0.058(3) 0.046(3) 0.024(2) 0.018(2) 0.034(2)
C19' 0.032(2) 0.051(3) 0.041(2) 0.005(2) 0.0038(19) 0.020(2)
C20' 0.027(2) 0.037(2) 0.041(2) 0.0034(19) 0.0047(18) 0.018(2)
C21' 0.025(2) 0.029(2) 0.037(2) 0.0085(18) 0.0130(17) 0.0152(18)
C22' 0.042(3) 0.039(3) 0.042(3) 0.012(2) 0.0081(19) 0.017(2)
C23' 0.051(3) 0.042(3) 0.061(3) 0.026(2) 0.021(2) 0.025(2)
C24' 0.033(2) 0.032(2) 0.087(4) 0.016(3) 0.018(2) 0.018(2)
C25' 0.032(2) 0.028(2) 0.061(3) 0.004(2) 0.003(2) 0.013(2)
C26' 0.030(2) 0.034(2) 0.037(2) 0.0058(19) 0.0058(18) 0.0197(19)

loop_
_atom_type_symbol
_atom_type_description
_atom_type_scat_dispersion_real
_atom_type_scat_dispersion_imag
_atom_type_scat_source
C C 0.0033 0.0016 'International Tables Vol C Tables 4.2.6.8 and 6.1.1.4'
H H 0.0000 0.0000 'International Tables Vol C Tables 4.2.6.8 and 6.1.1.4'
N N 0.0061 0.0033 'International Tables Vol C Tables 4.2.6.8 and 6.1.1.4'
O O 0.0106 0.0060 'International Tables Vol C Tables 4.2.6.8 and 6.1.1.4'

loop_
_geom_angle_atom_site_label_1
_geom_angle_atom_site_label_2
_geom_angle_atom_site_label_3
_geom_angle
C11 O2 C12 115.5(3)
C13 O4 C14 116.4(3)
C2 N1 N9 103.6(2)
C5 N6 C7 112.6(3)
C5 N6 C15 122.8(3)
C7 N6 C15 124.6(3)
C3A N9 N1 113.8(3)
C3A N9 C8 121.3(3)
N1 N9 C8 124.8(3)
N1 C2 C3 112.1(3)
N1 C2 C11 117.7(3)
C3 C2 C11 130.2(3)
C3A C3 C2 104.7(3)
C3A C3 C13 127.1(3)
C2 C3 C13 127.8(3)
N9 C3A C3 105.8(3)
N9 C3A C4 116.5(3)
C3 C3A C4 137.6(3)
C3A C4 C4A 108.7(3)
C3A C4 H4A 110.0
C4A C4 H4A 110.0
C3A C4 H4B 110.0
C4A C4 H4B 110.0
H4A C4 H4B 108.3
C5 C4A C4 109.9(3)
C5 C4A C7A 104.7(3)
C4 C4A C7A 114.1(3)
C5 C4A H40A 109.3
C4 C4A H40A 109.3
C7A C4A H40A 109.3
O5 C5 N6 124.7(3)
O5 C5 C4A 126.1(3)
N6 C5 C4A 109.2(3)
O6 C7 N6 123.2(3)
O6 C7 C7A 128.3(3)
N6 C7 C7A 108.5(3)
C7 C7A C8 112.5(3)
C7 C7A C4A 104.9(3)
C8 C7A C4A 112.4(3)
C7 C7A H7A 109.0
C8 C7A H7A 109.0
C4A C7A H7A 109.0
N9 C8 C10 111.6(3)
N9 C8 C7A 106.6(2)
C10 C8 C7A 117.0(3)
N9 C8 H8 107.1
C10 C8 H8 107.1
C7A C8 H8 107.1
C21 C10 C8 111.8(3)
C21 C10 H10A 109.3
C8 C10 H10A 109.3
C21 C10 H10B 109.3
C8 C10 H10B 109.3
H10A C10 H10B 107.9
O1 C11 O2 124.4(3)
O1 C11 C2 124.2(3)
O2 C11 C2 111.4(3)
O2 C12 H12A 109.5
O2 C12 H12B 109.5
H12A C12 H12B 109.5
O2 C12 H12C 109.5
H12A C12 H12C 109.5
H12B C12 H12C 109.5
O3 C13 O4 123.6(3)
O3 C13 C3 125.5(3)
O4 C13 C3 110.9(3)
O4 C14 H14A 109.5
O4 C14 H14B 109.5
H14A C14 H14B 109.5
O4 C14 H14C 109.5
H14A C14 H14C 109.5
H14B C14 H14C 109.5
C16 C15 C20 121.0(3)
C16 C15 N6 119.5(3)
C20 C15 N6 119.5(3)
C15 C16 C17 119.1(4)
C15 C16 H16 120.4
C17 C16 H16 120.4
C18 C17 C16 119.4(4)
C18 C17 H17 120.3
C16 C17 H17 120.3
C19 C18 C17 120.5(4)
C19 C18 H18 119.8
C17 C18 H18 119.8
C18 C19 C20 120.2(4)
C18 C19 H19 119.9
C20 C19 H19 119.9
C15 C20 C19 119.8(4)
C15 C20 H20 120.1
C19 C20 H20 120.1
C22 C21 C26 118.1(4)
C22 C21 C10 121.3(3)
C26 C21 C10 120.6(4)
C21 C22 C23 121.0(4)
C21 C22 H22 119.5
C23 C22 H22 119.5
C24 C23 C22 120.4(4)
C24 C23 H23 119.8
C22 C23 H23 119.8
C25 C24 C23 119.2(4)
C25 C24 H24 120.4
C23 C24 H24 120.4
C24 C25 C26 120.5(5)
C24 C25 H25 119.8
C26 C25 H25 119.8
C21 C26 C25 120.7(5)
C21 C26 H26 119.6
C25 C26 H26 119.6
C11' O2' C12' 116.5(3)
C13' O4' C14' 115.4(3)
C2' N1' N9' 103.6(3)
C5' N6' C7' 112.9(3)
C5' N6' C21' 125.3(3)
C7' N6' C21' 121.4(3)
C3A' N9' N1' 114.0(3)
C3A' N9' C8' 121.9(3)
N1' N9' C8' 124.1(3)
N1' C2' C3' 112.3(3)
N1' C2' C11' 117.9(3)
C3' C2' C11' 129.6(3)
C3A' C3' C2' 104.2(3)
C3A' C3' C13' 126.8(3)
C2' C3' C13' 128.6(3)
N9' C3A' C3' 105.8(3)
N9' C3A' C4' 116.7(3)
C3' C3A' C4' 137.5(3)
C3A' C4' C4A' 109.2(3)
C3A' C4' H4'1 109.8
C4A' C4' H4'1 109.8
C3A' C4' H4'2 109.8
C4A' C4' H4'2 109.8
H4'1 C4' H4'2 108.3
C5' C4A' C7A' 105.1(3)
C5' C4A' C4' 109.3(3)
C7A' C4A' C4' 114.1(3)
C5' C4A' H4A' 109.4
C7A' C4A' H4A' 109.4
C4' C4A' H4A' 109.4
O5' C5' N6' 125.0(3)
O5' C5' C4A' 126.7(4)
N6' C5' C4A' 108.3(3)
O6' C7' N6' 122.2(3)
O6' C7' C7A' 128.7(3)
N6' C7' C7A' 109.0(3)
C7' C7A' C8' 113.1(3)
C7' C7A' C4A' 104.5(3)
C8' C7A' C4A' 113.5(3)
C7' C7A' H7A' 108.5
C8' C7A' H7A' 108.5
C4A' C7A' H7A' 108.5
N9' C8' C10' 111.4(3)
N9' C8' C7A' 105.6(2)
C10' C8' C7A' 117.3(3)
N9' C8' H8' 107.4
C10' C8' H8' 107.4
C7A' C8' H8' 107.4
C8' C10' C15' 110.9(3)
C8' C10' H10C 109.5
C15' C10' H10C 109.5
C8' C10' H10D 109.5
C15' C10' H10D 109.5
H10C C10' H10D 108.0
O1' C11' O2' 124.1(3)
O1' C11' C2' 125.0(3)
O2' C11' C2' 110.9(3)
O2' C12' H12D 109.5
O2' C12' H12E 109.5
H12D C12' H12E 109.5
O2' C12' H12F 109.5
H12D C12' H12F 109.5
H12E C12' H12F 109.5
O3' C13' O4' 123.7(3)
O3' C13' C3' 124.9(3)
O4' C13' C3' 111.4(3)
O4' C14' H14D 109.5
O4' C14' H14E 109.5
H14D C14' H14E 109.5
O4' C14' H14F 109.5
H14D C14' H14F 109.5
H14E C14' H14F 109.5
C20' C15' C16' 118.5(3)
C20' C15' C10' 122.1(3)
C16' C15' C10' 119.4(3)
C15' C16' C17' 121.0(3)
C15' C16' H16' 119.5
C17' C16' H16' 119.5
C18' C17' C16' 120.3(4)
C18' C17' H17' 119.8
C16' C17' H17' 119.8
C17' C18' C19' 119.0(3)
C17' C18' H18' 120.5
C19' C18' H18' 120.5
C18' C19' C20' 120.3(4)
C18' C19' H19' 119.8
C20' C19' H19' 119.8
C15' C20' C19' 120.8(4)
C15' C20' H20' 119.6
C19' C20' H20' 119.6
C22' C21' C26' 121.3(4)
C22' C21' N6' 120.4(3)
C26' C21' N6' 118.3(3)
C21' C22' C23' 118.3(4)
C21' C22' H22' 120.9
C23' C22' H22' 120.9
C24' C23' C22' 120.7(4)
C24' C23' H23' 119.7
C22' C23' H23' 119.7
C23' C24' C25' 120.4(4)
C23' C24' H24' 119.8
C25' C24' H24' 119.8
C24' C25' C26' 119.8(4)
C24' C25' H25' 120.1
C26' C25' H25' 120.1
C25' C26' C21' 119.6(4)
C25' C26' H26' 120.2
C21' C26' H26' 120.2

loop_
_geom_bond_atom_site_label_1
_geom_bond_atom_site_label_2
_geom_bond_distance
O1 C11 1.198(4)
O2 C11 1.327(4)
O2 C12 1.448(4)
O3 C13 1.196(4)
O4 C13 1.344(4)
O4 C14 1.442(4)
O5 C5 1.209(4)
O6 C7 1.197(4)
N1 C2 1.329(4)
N1 N9 1.356(4)
N6 C5 1.383(4)
N6 C7 1.405(4)
N6 C15 1.428(4)
N9 C3A 1.343(4)
N9 C8 1.457(4)
C2 C3 1.407(4)
C2 C11 1.478(5)
C3 C3A 1.387(5)
C3 C13 1.465(5)
C3A C4 1.487(4)
C4 C4A 1.532(5)
C4 H4A 0.9900
C4 H4B 0.9900
C4A C5 1.504(4)
C4A C7A 1.550(4)
C4A H40A 1.0000
C7 C7A 1.504(5)
C7A C8 1.541(4)
C7A H7A 1.0000
C8 C10 1.525(4)
C8 H8 1.0000
C10 C21 1.508(5)
C10 H10A 0.9900
C10 H10B 0.9900
C12 H12A 0.9800
C12 H12B 0.9800
C12 H12C 0.9800
C14 H14A 0.9800
C14 H14B 0.9800
C14 H14C 0.9800
C15 C16 1.361(5)
C15 C20 1.367(5)
C16 C17 1.395(5)
C16 H16 0.9500
C17 C18 1.377(6)
C17 H17 0.9500
C18 C19 1.356(6)
C18 H18 0.9500
C19 C20 1.371(5)
C19 H19 0.9500
C20 H20 0.9500
C21 C22 1.364(5)
C21 C26 1.374(5)
C22 C23 1.377(5)
C22 H22 0.9500
C23 C24 1.373(6)
C23 H23 0.9500
C24 C25 1.346(7)
C24 H24 0.9500
C25 C26 1.391(6)
C25 H25 0.9500
C26 H26 0.9500
O1' C11' 1.197(4)
O2' C11' 1.318(4)
O2' C12' 1.437(4)
O3' C13' 1.207(4)
O4' C13' 1.336(4)
O4' C14' 1.440(4)
O5' C5' 1.197(4)
O6' C7' 1.202(4)
N1' C2' 1.326(4)
N1' N9' 1.346(4)
N6' C5' 1.381(5)
N6' C7' 1.394(4)
N6' C21' 1.437(4)
N9' C3A' 1.335(4)
N9' C8' 1.484(4)
C2' C3' 1.401(5)
C2' C11' 1.483(5)
C3' C3A' 1.391(4)
C3' C13' 1.465(5)
C3A' C4' 1.487(5)
C4' C4A' 1.543(4)
C4' H4'1 0.9900
C4' H4'2 0.9900
C4A' C5' 1.518(5)
C4A' C7A' 1.539(5)
C4A' H4A' 1.0000
C7' C7A' 1.503(5)
C7A' C8' 1.530(4)
C7A' H7A' 1.0000
C8' C10' 1.508(5)
C8' H8' 1.0000
C10' C15' 1.517(4)
C10' H10C 0.9900
C10' H10D 0.9900
C12' H12D 0.9800
C12' H12E 0.9800
C12' H12F 0.9800
C14' H14D 0.9800
C14' H14E 0.9800
C14' H14F 0.9800
C15' C20' 1.368(5)
C15' C16' 1.375(5)
C16' C17' 1.383(5)
C16' H16' 0.9500
C17' C18' 1.369(5)
C17' H17' 0.9500
C18' C19' 1.376(5)
C18' H18' 0.9500
C19' C20' 1.388(5)
C19' H19' 0.9500
C20' H20' 0.9500
C21' C22' 1.368(5)
C21' C26' 1.379(5)
C22' C23' 1.397(5)
C22' H22' 0.9500
C23' C24' 1.366(6)
C23' H23' 0.9500
C24' C25' 1.371(6)
C24' H24' 0.9500
C25' C26' 1.378(5)
C25' H25' 0.9500
C26' H26' 0.9500

loop_
_geom_torsion_atom_site_label_1
_geom_torsion_atom_site_label_2
_geom_torsion_atom_site_label_3
_geom_torsion_atom_site_label_4
_geom_torsion
C2 N1 N9 C3A 1.2(4)
C2 N1 N9 C8 177.2(3)
N9 N1 C2 C3 -0.1(4)
N9 N1 C2 C11 -178.8(3)
N1 C2 C3 C3A -0.9(4)
C11 C2 C3 C3A 177.5(3)
N1 C2 C3 C13 -173.9(3)
C11 C2 C3 C13 4.6(6)
N1 N9 C3A C3 -1.8(4)
C8 N9 C3A C3 -178.0(3)
N1 N9 C3A C4 176.4(3)
C8 N9 C3A C4 0.2(4)
C2 C3 C3A N9 1.6(4)
C13 C3 C3A N9 174.6(3)
C2 C3 C3A C4 -176.0(4)
C13 C3 C3A C4 -3.0(6)
N9 C3A C4 C4A 48.4(4)
C3 C3A C4 C4A -134.2(4)
C3A C4 C4A C5 73.7(3)
C3A C4 C4A C7A -43.6(4)
C7 N6 C5 O5 179.1(4)
C15 N6 C5 O5 -2.4(6)
C7 N6 C5 C4A -2.6(4)
C15 N6 C5 C4A 175.9(3)
C4 C4A C5 O5 58.2(5)
C7A C4A C5 O5 -178.9(4)
C4 C4A C5 N6 -120.1(3)
C7A C4A C5 N6 2.8(4)
C5 N6 C7 O6 -178.4(3)
C15 N6 C7 O6 3.1(5)
C5 N6 C7 C7A 1.2(4)
C15 N6 C7 C7A -177.3(3)
O6 C7 C7A C8 -57.2(5)
N6 C7 C7A C8 123.2(3)
O6 C7 C7A C4A -179.7(4)
N6 C7 C7A C4A 0.6(4)
C5 C4A C7A C7 -2.1(3)
C4 C4A C7A C7 118.1(3)
C5 C4A C7A C8 -124.6(3)
C4 C4A C7A C8 -4.4(4)
C3A N9 C8 C10 -179.4(3)
N1 N9 C8 C10 4.9(4)
C3A N9 C8 C7A -50.5(4)
N1 N9 C8 C7A 133.8(3)
C7 C7A C8 N9 -69.0(3)
C4A C7A C8 N9 49.2(3)
C7 C7A C8 C10 56.7(4)
C4A C7A C8 C10 174.8(3)
N9 C8 C10 C21 -174.5(3)
C7A C8 C10 C21 62.4(4)
C12 O2 C11 O1 5.5(5)
C12 O2 C11 C2 -173.2(3)
N1 C2 C11 O1 50.1(5)
C3 C2 C11 O1 -128.3(4)
N1 C2 C11 O2 -131.3(3)
C3 C2 C11 O2 50.3(5)
C14 O4 C13 O3 6.2(5)
C14 O4 C13 C3 -173.0(3)
C3A C3 C13 O3 -160.1(3)
C2 C3 C13 O3 11.3(6)
C3A C3 C13 O4 19.1(5)
C2 C3 C13 O4 -169.5(3)
C5 N6 C15 C16 112.1(4)
C7 N6 C15 C16 -69.6(5)
C5 N6 C15 C20 -68.8(4)
C7 N6 C15 C20 109.6(4)
C20 C15 C16 C17 0.2(6)
N6 C15 C16 C17 179.4(4)
C15 C16 C17 C18 1.0(7)
C16 C17 C18 C19 -1.2(7)
C17 C18 C19 C20 0.3(6)
C16 C15 C20 C19 -1.2(5)
N6 C15 C20 C19 179.7(3)
C18 C19 C20 C15 0.9(6)
C8 C10 C21 C22 -115.8(4)
C8 C10 C21 C26 64.3(5)
C26 C21 C22 C23 0.0(6)
C10 C21 C22 C23 -179.8(3)
C21 C22 C23 C24 -1.3(6)
C22 C23 C24 C25 1.8(7)
C23 C24 C25 C26 -1.1(8)
C22 C21 C26 C25 0.7(7)
C10 C21 C26 C25 -179.5(4)
C24 C25 C26 C21 -0.2(8)
C2' N1' N9' C3A' -0.1(4)
C2' N1' N9' C8' 179.3(3)
N9' N1' C2' C3' -0.3(4)
N9' N1' C2' C11' -176.2(3)
N1' C2' C3' C3A' 0.5(4)
C11' C2' C3' C3A' 175.8(3)
N1' C2' C3' C13' 174.1(3)
C11' C2' C3' C13' -10.6(6)
N1' N9' C3A' C3' 0.4(4)
C8' N9' C3A' C3' -179.0(3)
N1' N9' C3A' C4' -178.4(3)
C8' N9' C3A' C4' 2.2(4)
C2' C3' C3A' N9' -0.5(4)
C13' C3' C3A' N9' -174.3(3)
C2' C3' C3A' C4' 177.8(4)
C13' C3' C3A' C4' 4.1(6)
N9' C3A' C4' C4A' -48.0(4)
C3' C3A' C4' C4A' 133.8(4)
C3A' C4' C4A' C5' -77.3(3)
C3A' C4' C4A' C7A' 39.9(4)
C7' N6' C5' O5' 178.9(3)
C21' N6' C5' O5' -7.9(5)
C7' N6' C5' C4A' 0.5(4)
C21' N6' C5' C4A' 173.8(3)
C7A' C4A' C5' O5' 178.0(3)
C4' C4A' C5' O5' -59.2(5)
C7A' C4A' C5' N6' -3.6(3)
C4' C4A' C5' N6' 119.2(3)
C5' N6' C7' O6' -179.2(3)
C21' N6' C7' O6' 7.3(5)
C5' N6' C7' C7A' 2.9(4)
C21' N6' C7' C7A' -170.6(3)
O6' C7' C7A' C8' 53.3(5)
N6' C7' C7A' C8' -129.0(3)
O6' C7' C7A' C4A' 177.3(3)
N6' C7' C7A' C4A' -5.0(3)
C5' C4A' C7A' C7' 5.1(3)
C4' C4A' C7A' C7' -114.5(3)
C5' C4A' C7A' C8' 128.8(3)
C4' C4A' C7A' C8' 9.2(4)
C3A' N9' C8' C10' 176.7(3)
N1' N9' C8' C10' -2.6(4)
C3A' N9' C8' C7A' 48.3(4)
N1' N9' C8' C7A' -131.0(3)
C7' C7A' C8' N9' 68.0(3)
C4A' C7A' C8' N9' -50.8(4)
C7' C7A' C8' C10' -56.7(4)
C4A' C7A' C8' C10' -175.5(3)
N9' C8' C10' C15' 173.2(3)
C7A' C8' C10' C15' -65.0(4)
C12' O2' C11' O1' -5.2(5)
C12' O2' C11' C2' 175.9(3)
N1' C2' C11' O1' -41.4(5)
C3' C2' C11' O1' 143.5(4)
N1' C2' C11' O2' 137.5(3)
C3' C2' C11' O2' -37.6(5)
C14' O4' C13' O3' -4.7(5)
C14' O4' C13' C3' 175.9(3)
C3A' C3' C13' O3' 153.1(4)
C2' C3' C13' O3' -19.2(6)
C3A' C3' C13' O4' -27.5(5)
C2' C3' C13' O4' 160.3(3)
C8' C10' C15' C20' 88.8(4)
C8' C10' C15' C16' -90.8(4)
C20' C15' C16' C17' 1.3(5)
C10' C15' C16' C17' -179.0(3)
C15' C16' C17' C18' -1.2(6)
C16' C17' C18' C19' 0.2(6)
C17' C18' C19' C20' 0.6(6)
C16' C15' C20' C19' -0.5(6)
C10' C15' C20' C19' 179.9(3)
C18' C19' C20' C15' -0.5(6)
C5' N6' C21' C22' 105.9(4)
C7' N6' C21' C22' -81.3(4)
C5' N6' C21' C26' -76.9(4)
C7' N6' C21' C26' 95.8(4)
C26' C21' C22' C23' 0.0(6)
N6' C21' C22' C23' 177.0(3)
C21' C22' C23' C24' -0.2(6)
C22' C23' C24' C25' 1.0(7)
C23' C24' C25' C26' -1.5(6)
C24' C25' C26' C21' 1.3(6)
C22' C21' C26' C25' -0.5(6)
N6' C21' C26' C25' -177.6(3)
